data_7229476
loop_
_publ_author_name
'Sun, Zhenliang'
'Lv, Zhiliang'
'Hu, Bin'
'Zhang, Jifa'
'Du, Peng'
'Wang, Man'
'Xiao, Linlin'
'Yang, Peiming'

_publ_section_title
;
 Isolation, structure elucidation, and KDD study of (&#x2212;)-Celosine, a
 new skeleton with potent anti-atherosclerosis activity
;
_journal_issue 80
_journal_name_full 'RSC Advances'
_journal_page_first 50875
_journal_paper_doi 10.1039/C7RA08683K
_journal_volume 7
_journal_year 2017
_chemical_absolute_configuration rmad
_chemical_formula_moiety 'C27 H32 O5, 0.5(C4 H8 O2)'
_chemical_formula_sum 'C29 H36 O6'
_chemical_formula_weight 480.57
_chemical_name_systematic
;
 ? 
;
_space_group_crystal_system orthorhombic
_space_group_IT_number 19
_space_group_name_Hall 'P 2ac 2ab'
_space_group_name_H-M_alt 'P 21 21 21'
_symmetry_space_group_name_Hall 'P 2ac 2ab'
_symmetry_space_group_name_H-M 'P 21 21 21'
_atom_sites_solution_hydrogens mixed
_audit_creation_date 2016-06-13
_audit_creation_method
;
Olex2 1.2-beta
(compiled 2015.11.10 svn.r3248 for OlexSys, GUI svn.r5133)
;
_audit_update_record
;
2016-06-28 deposited with the CCDC.
2017-10-26 downloaded from the CCDC.
;
_cell_angle_alpha 90
_cell_angle_beta 90
_cell_angle_gamma 90
_cell_formula_units_Z 8
_cell_length_a 16.1444(9)
_cell_length_b 16.5294(9)
_cell_length_c 19.7875(11)
_cell_measurement_reflns_used 9826
_cell_measurement_temperature 173(2)
_cell_measurement_theta_max 65.20
_cell_measurement_theta_min 3.83
_cell_volume 5280.4(5)
_computing_cell_refinement 'SAINT v7.68A (Bruker, 2009)'
_computing_data_reduction 'SAINT v7.68A (Bruker, 2009)'
_computing_molecular_graphics 'Olex2 (Dolomanov et al., 2009)'
_computing_publication_material 'Olex2 (Dolomanov et al., 2009)'
_computing_structure_refinement 'ShelXL (Sheldrick, 2015)'
_computing_structure_solution 'SHELXS-97 (Sheldrick, 2008)'
_diffrn_ambient_temperature 172.99
_diffrn_measured_fraction_theta_full 0.978
_diffrn_measured_fraction_theta_max 0.978
_diffrn_measurement_device_type 'Bruker APEX-II CCD'
_diffrn_measurement_method '\f and \w scans'
_diffrn_radiation_monochromator graphite
_diffrn_radiation_type CuK\a
_diffrn_radiation_wavelength 1.54178
_diffrn_reflns_av_R_equivalents 0.0353
_diffrn_reflns_av_unetI/netI 0.0339
_diffrn_reflns_Laue_measured_fraction_full 0.978
_diffrn_reflns_Laue_measured_fraction_max 0.978
_diffrn_reflns_limit_h_max 16
_diffrn_reflns_limit_h_min -18
_diffrn_reflns_limit_k_max 19
_diffrn_reflns_limit_k_min -18
_diffrn_reflns_limit_l_max 23
_diffrn_reflns_limit_l_min -22
_diffrn_reflns_number 28412
_diffrn_reflns_point_group_measured_fraction_full 0.967
_diffrn_reflns_point_group_measured_fraction_max 0.967
_diffrn_reflns_theta_full 63.999
_diffrn_reflns_theta_max 63.998
_diffrn_reflns_theta_min 3.533
_diffrn_standards_number 0
_exptl_absorpt_coefficient_mu 0.675
_exptl_absorpt_correction_T_max 0.7526
_exptl_absorpt_correction_T_min 0.6191
_exptl_absorpt_correction_type multi-scan
_exptl_absorpt_process_details
;
SADABS-2008/1 (Bruker,2008) was used for absorption correction.
wR2(int) was 0.1337 before and 0.0599 after correction.
The Ratio of minimum to maximum transmission is 0.8226.
The \l/2 correction factor is 0.0015.
;
_exptl_crystal_colour colourless
_exptl_crystal_colour_primary colourless
_exptl_crystal_density_diffrn 1.209
_exptl_crystal_density_method 'not measured'
_exptl_crystal_description block
_exptl_crystal_F_000 2064
_exptl_crystal_size_max 0.2
_exptl_crystal_size_mid 0.15
_exptl_crystal_size_min 0.1
_refine_diff_density_max 0.596
_refine_diff_density_min -0.221
_refine_diff_density_rms 0.054
_refine_ls_abs_structure_details
;
 Flack x determined using 3405 quotients [(I+)-(I-)]/[(I+)+(I-)]
 (Parsons, Flack and Wagner, Acta Cryst. B69 (2013) 249-259).
;
_refine_ls_abs_structure_Flack -0.06(5)
_refine_ls_extinction_method none
_refine_ls_goodness_of_fit_ref 1.069
_refine_ls_hydrogen_treatment mixed
_refine_ls_matrix_type full
_refine_ls_number_parameters 649
_refine_ls_number_reflns 8460
_refine_ls_number_restraints 0
_refine_ls_restrained_S_all 1.069
_refine_ls_R_factor_all 0.0541
_refine_ls_R_factor_gt 0.0520
_refine_ls_shift/su_max 0.000
_refine_ls_shift/su_mean 0.000
_refine_ls_structure_factor_coef Fsqd
_refine_ls_weighting_details 'w=1/[\s^2^(Fo^2^)+(0.0942P)^2^+1.2196P] where P=(Fo^2^+2Fc^2^)/3'
_refine_ls_weighting_scheme calc
_refine_ls_wR_factor_gt 0.1369
_refine_ls_wR_factor_ref 0.1392
_reflns_Friedel_coverage 0.786
_reflns_Friedel_fraction_full 0.953
_reflns_Friedel_fraction_max 0.953
_reflns_number_gt 8074
_reflns_number_total 8460
_reflns_threshold_expression 'I > 2\s(I)'
_cod_data_source_file c7ra08683k2.cif
_cod_data_source_block 160613zzy1_0m
_cod_depositor_comments
;

2018-02-18
Z value and formula fixed to values more according to usual
chemical conventions.                 miguel
;
_cod_original_formula_sum 'C58 H72 O12'
_cod_original_formula_weight 961.15
_cod_original_formula_moiety '2(C27 H32 O5), C4 H8 O2'
_cod_original_formula_units_Z 4
_cod_database_code 7229476
_shelx_space_group_comment
;
The symmetry employed for this shelxl refinement is uniquely defined
by the following loop, which should always be used as a source of
symmetry information in preference to the above space-group names.
They are only intended as comments.
;
_olex2_refinement_description
;
1. Fixed Uiso
 At 1.2 times of:
  All C(H) groups, All C(H,H) groups
 At 1.5 times of:
  All C(H,H,H) groups, All O(H) groups
2.a Ternary CH refined with riding coordinates:
 C10(H10), C9(H9), C11(H11), C14(H14), C15(H15), C17(H17), C42(H42), C37(H37),
 C41(H41), C38(H38), C40(H40), C44(H44)
2.b Secondary CH2 refined with riding coordinates:
 C16(H16A,H16B), C56(H56A,H56B), C39(H39A,H39B)
2.c Aromatic/amide H refined with riding coordinates:
 C24(H24), C25(H25), C26(H26), C23(H23), C22(H22), C13(H13), C6(H6), C50(H50),
 C51(H51), C52(H52), C43(H43), C53(H53), C54(H54), C31(H31)
2.d Idealised Me refined as rotating group:
 C1(H1A,H1B,H1C), C20(H20A,H20B,H20C), C19(H19A,H19B,H19C), C18(H18A,H18B,
 H18C), C27(H27A,H27B,H27C), C55(H55A,H55B,H55C), C28(H28A,H28B,H28C), C45(H45A,
 H45B,H45C), C46(H46A,H46B,H46C), C48(H48A,H48B,H48C), C36(H36A,H36B,H36C),
 C58(H58A,H58B,H58C)
2.e Idealised tetrahedral OH refined as rotating group:
 O5(H5), O8(H8), O7(H7)
;
_shelx_shelxl_version_number 2014/7
_olex2_submission_special_instructions 'No special instructions were received'

loop_
_space_group_symop_operation_xyz
'x, y, z'
'x+1/2, -y+1/2, -z'
'-x, y+1/2, -z+1/2'
'-x+1/2, -y, z+1/2'

loop_
_atom_site_label
_atom_site_type_symbol
_atom_site_fract_x
_atom_site_fract_y
_atom_site_fract_z
_atom_site_U_iso_or_equiv
_atom_site_adp_type
_atom_site_occupancy
_atom_site_site_symmetry_order
_atom_site_calc_flag
_atom_site_refinement_flags_posn
O1 O 0.40236(17) 0.81564(14) 0.54101(11) 0.0372(6) Uani 1 1 d .
O2 O 0.50696(16) 0.89537(12) 0.62353(11) 0.0329(5) Uani 1 1 d .
H2 H 0.542(3) 0.909(3) 0.659(2) 0.049 Uiso 1 1 d R
O3 O 0.59663(18) 0.89934(13) 0.72351(12) 0.0393(6) Uani 1 1 d .
O4 O 0.52851(15) 0.66248(12) 0.76744(11) 0.0291(5) Uani 1 1 d .
O5 O 0.36988(19) 0.65524(15) 0.56548(13) 0.0470(7) Uani 1 1 d .
H5 H 0.3562 0.6849 0.5329 0.071 Uiso 1 1 calc GR
O11 O 0.3157(2) 0.24538(19) -0.04762(19) 0.0688(10) Uani 1 1 d .
O6 O 0.34993(16) 0.67987(14) 0.42959(11) 0.0365(6) Uani 1 1 d .
O8 O 0.48393(17) 0.60672(13) 0.37230(11) 0.0349(6) Uani 1 1 d .
H8 H 0.5296 0.5923 0.3560 0.052 Uiso 1 1 calc GR
O9 O 0.59880(17) 0.60608(14) 0.29067(13) 0.0424(6) Uani 1 1 d .
O10 O 0.53435(14) 0.84000(12) 0.23489(11) 0.0294(5) Uani 1 1 d .
O7 O 0.30628(17) 0.83392(15) 0.38492(14) 0.0444(6) Uani 1 1 d .
H7 H 0.2771 0.8006 0.4064 0.067 Uiso 1 1 calc GR
C24 C 0.4882(3) 0.9290(3) 1.0256(2) 0.0555(12) Uani 1 1 d .
H24 H 0.4561 0.9433 1.0640 0.067 Uiso 1 1 calc R
C25 C 0.4753(3) 0.8565(3) 0.9939(2) 0.0565(12) Uani 1 1 d .
H25 H 0.4339 0.8206 1.0100 0.068 Uiso 1 1 calc R
C26 C 0.5236(3) 0.8354(2) 0.93742(19) 0.0465(10) Uani 1 1 d .
H26 H 0.5144 0.7849 0.9157 0.056 Uiso 1 1 calc R
C21 C 0.5840(2) 0.88635(18) 0.91297(15) 0.0288(7) Uani 1 1 d .
C10 C 0.6424(2) 0.86684(17) 0.85529(15) 0.0246(6) Uani 1 1 d .
H10 H 0.6484 0.9171 0.8275 0.030 Uiso 1 1 calc R
C9 C 0.61479(18) 0.79853(17) 0.80727(14) 0.0212(6) Uani 1 1 d .
H9 H 0.5708 0.7665 0.8307 0.025 Uiso 1 1 calc R
C8 C 0.5791(2) 0.82961(17) 0.74139(14) 0.0242(6) Uani 1 1 d .
C4 C 0.5236(2) 0.78062(17) 0.69876(14) 0.0223(6) Uani 1 1 d .
C3 C 0.4898(2) 0.81857(17) 0.64006(15) 0.0242(6) Uani 1 1 d .
C2 C 0.4362(2) 0.77804(19) 0.59679(15) 0.0299(7) Uani 1 1 d .
C1 C 0.3311(3) 0.8612(3) 0.5592(2) 0.0515(10) Uani 1 1 d .
H1A H 0.2898 0.8253 0.5796 0.077 Uiso 1 1 calc GR
H1B H 0.3076 0.8866 0.5187 0.077 Uiso 1 1 calc GR
H1C H 0.3467 0.9032 0.5917 0.077 Uiso 1 1 calc GR
C23 C 0.5475(3) 0.9811(3) 1.0017(2) 0.0575(12) Uani 1 1 d .
H23 H 0.5563 1.0316 1.0234 0.069 Uiso 1 1 calc R
C22 C 0.5947(2) 0.9601(2) 0.9458(2) 0.0449(9) Uani 1 1 d .
H22 H 0.6353 0.9969 0.9295 0.054 Uiso 1 1 calc R
C11 C 0.7299(2) 0.84500(19) 0.88298(16) 0.0301(7) Uani 1 1 d .
H11 H 0.7485 0.8862 0.9167 0.036 Uiso 1 1 calc R
C12 C 0.7879(2) 0.8434(2) 0.82310(17) 0.0321(7) Uani 1 1 d .
C20 C 0.8604(2) 0.9001(2) 0.8195(2) 0.0459(9) Uani 1 1 d .
H20A H 0.8880 0.8942 0.7756 0.069 Uiso 1 1 calc GR
H20B H 0.8997 0.8873 0.8557 0.069 Uiso 1 1 calc GR
H20C H 0.8410 0.9560 0.8247 0.069 Uiso 1 1 calc GR
C13 C 0.7657(2) 0.78987(18) 0.77733(16) 0.0289(7) Uani 1 1 d .
H13 H 0.7958 0.7828 0.7365 0.035 Uiso 1 1 calc R
C14 C 0.6903(2) 0.74059(17) 0.79342(15) 0.0257(7) Uani 1 1 d .
H14 H 0.6775 0.7015 0.7563 0.031 Uiso 1 1 calc R
C15 C 0.7042(2) 0.69606(19) 0.86146(16) 0.0285(7) Uani 1 1 d .
H15 H 0.6498 0.6723 0.8753 0.034 Uiso 1 1 calc R
C17 C 0.7672(2) 0.6263(2) 0.8584(2) 0.0394(8) Uani 1 1 d .
H17 H 0.8238 0.6499 0.8525 0.047 Uiso 1 1 calc R
C19 C 0.7510(3) 0.5683(2) 0.8004(2) 0.0503(10) Uani 1 1 d .
H19A H 0.6937 0.5487 0.8029 0.075 Uiso 1 1 calc GR
H19B H 0.7891 0.5223 0.8036 0.075 Uiso 1 1 calc GR
H19C H 0.7596 0.5963 0.7573 0.075 Uiso 1 1 calc GR
C18 C 0.7647(3) 0.5801(3) 0.9265(3) 0.0597(12) Uani 1 1 d .
H18A H 0.7084 0.5604 0.9348 0.090 Uiso 1 1 calc GR
H18B H 0.7812 0.6165 0.9631 0.090 Uiso 1 1 calc GR
H18C H 0.8029 0.5341 0.9246 0.090 Uiso 1 1 calc GR
C16 C 0.7278(2) 0.7606(2) 0.91522(16) 0.0330(7) Uani 1 1 d .
H16A H 0.6868 0.7598 0.9524 0.040 Uiso 1 1 calc R
H16B H 0.7828 0.7477 0.9345 0.040 Uiso 1 1 calc R
C5 C 0.49853(19) 0.69917(17) 0.71071(14) 0.0233(6) Uani 1 1 d .
C27 C 0.5082(2) 0.57957(18) 0.77894(17) 0.0293(7) Uani 1 1 d .
H27A H 0.4479 0.5734 0.7805 0.044 Uiso 1 1 calc GR
H27B H 0.5322 0.5620 0.8220 0.044 Uiso 1 1 calc GR
H27C H 0.5307 0.5464 0.7422 0.044 Uiso 1 1 calc GR
C6 C 0.4483(2) 0.65834(18) 0.66612(16) 0.0304(7) Uani 1 1 d .
H6 H 0.4340 0.6035 0.6745 0.036 Uiso 1 1 calc R
C7 C 0.4183(2) 0.6976(2) 0.60847(16) 0.0323(7) Uani 1 1 d .
C55 C 0.3501(3) 0.3456(4) 0.0854(3) 0.0825(17) Uani 1 1 d .
H55A H 0.2959 0.3380 0.0641 0.124 Uiso 1 1 calc GR
H55B H 0.3574 0.4028 0.0972 0.124 Uiso 1 1 calc GR
H55C H 0.3534 0.3126 0.1265 0.124 Uiso 1 1 calc GR
C56 C 0.4166(3) 0.3205(3) 0.0376(2) 0.0576(11) Uani 1 1 d .
H56A H 0.4082 0.3489 -0.0060 0.069 Uiso 1 1 calc R
H56B H 0.4708 0.3379 0.0559 0.069 Uiso 1 1 calc R
O12 O 0.4193(2) 0.2350(2) 0.02509(17) 0.0632(9) Uani 1 1 d .
C57 C 0.3675(3) 0.2041(3) -0.0190(2) 0.0532(10) Uani 1 1 d .
C28 C 0.2977(3) 0.6168(2) 0.40515(19) 0.0423(9) Uani 1 1 d .
H28A H 0.2585 0.6390 0.3722 0.063 Uiso 1 1 calc GR
H28B H 0.2671 0.5929 0.4430 0.063 Uiso 1 1 calc GR
H28C H 0.3317 0.5750 0.3834 0.063 Uiso 1 1 calc GR
C29 C 0.3964(2) 0.71867(19) 0.38001(15) 0.0311(7) Uani 1 1 d .
C34 C 0.4661(2) 0.68144(18) 0.35131(15) 0.0267(7) Uani 1 1 d .
C33 C 0.5131(2) 0.72041(18) 0.29926(14) 0.0248(6) Uani 1 1 d .
C35 C 0.5790(2) 0.67258(17) 0.26651(15) 0.0252(6) Uani 1 1 d .
C42 C 0.62306(19) 0.70105(17) 0.20337(14) 0.0222(6) Uani 1 1 d .
H42 H 0.5828 0.7332 0.1760 0.027 Uiso 1 1 calc R
C37 C 0.6545(2) 0.63105(17) 0.15933(15) 0.0256(6) Uani 1 1 d .
H37 H 0.6586 0.5825 0.1893 0.031 Uiso 1 1 calc R
C49 C 0.5995(2) 0.60766(18) 0.10063(15) 0.0269(7) Uani 1 1 d .
C50 C 0.5510(3) 0.6614(2) 0.06428(18) 0.0385(8) Uani 1 1 d .
H50 H 0.5504 0.7171 0.0764 0.046 Uiso 1 1 calc R
C51 C 0.5031(3) 0.6347(2) 0.0103(2) 0.0475(10) Uani 1 1 d .
H51 H 0.4705 0.6725 -0.0143 0.057 Uiso 1 1 calc R
C52 C 0.5022(3) 0.5545(3) -0.0080(2) 0.0486(10) Uani 1 1 d .
H52 H 0.4687 0.5365 -0.0446 0.058 Uiso 1 1 calc R
C41 C 0.6977(2) 0.75798(18) 0.22199(15) 0.0254(6) Uani 1 1 d .
H41 H 0.6813 0.7977 0.2577 0.030 Uiso 1 1 calc R
C43 C 0.7708(2) 0.70860(19) 0.24436(16) 0.0306(7) Uani 1 1 d .
H43 H 0.7965 0.7158 0.2871 0.037 Uiso 1 1 calc R
C47 C 0.7969(2) 0.65400(19) 0.19982(17) 0.0309(7) Uani 1 1 d .
C38 C 0.7443(2) 0.65202(18) 0.13649(16) 0.0291(7) Uani 1 1 d .
H38 H 0.7655 0.6101 0.1044 0.035 Uiso 1 1 calc R
C53 C 0.5504(3) 0.5007(2) 0.0274(2) 0.0488(10) Uani 1 1 d .
H53 H 0.5507 0.4452 0.0149 0.059 Uiso 1 1 calc R
C54 C 0.5986(2) 0.5265(2) 0.0810(2) 0.0386(8) Uani 1 1 d .
H54 H 0.6316 0.4885 0.1049 0.046 Uiso 1 1 calc R
C39 C 0.7476(2) 0.73630(19) 0.10385(16) 0.0324(7) Uani 1 1 d .
H39A H 0.7108 0.7376 0.0638 0.039 Uiso 1 1 calc R
H39B H 0.8047 0.7479 0.0886 0.039 Uiso 1 1 calc R
C40 C 0.7197(2) 0.80196(18) 0.15515(16) 0.0280(7) Uani 1 1 d .
H40 H 0.6678 0.8271 0.1373 0.034 Uiso 1 1 calc R
C44 C 0.7842(2) 0.8695(2) 0.1634(2) 0.0403(9) Uani 1 1 d .
H44 H 0.8387 0.8441 0.1747 0.048 Uiso 1 1 calc R
C45 C 0.7618(3) 0.9286(2) 0.2195(3) 0.0517(11) Uani 1 1 d .
H45A H 0.8003 0.9745 0.2185 0.078 Uiso 1 1 calc GR
H45B H 0.7657 0.9012 0.2633 0.078 Uiso 1 1 calc GR
H45C H 0.7052 0.9482 0.2127 0.078 Uiso 1 1 calc GR
C46 C 0.7933(3) 0.9152(2) 0.0962(3) 0.0634(14) Uani 1 1 d .
H46A H 0.7394 0.9369 0.0826 0.095 Uiso 1 1 calc GR
H46B H 0.8137 0.8780 0.0614 0.095 Uiso 1 1 calc GR
H46C H 0.8327 0.9597 0.1019 0.095 Uiso 1 1 calc GR
C48 C 0.8681(2) 0.5967(2) 0.2080(2) 0.0443(9) Uani 1 1 d .
H48A H 0.8943 0.6055 0.2520 0.066 Uiso 1 1 calc GR
H48B H 0.9086 0.6061 0.1720 0.066 Uiso 1 1 calc GR
H48C H 0.8478 0.5409 0.2053 0.066 Uiso 1 1 calc GR
C32 C 0.48907(19) 0.80046(17) 0.28278(14) 0.0236(6) Uani 1 1 d .
C36 C 0.5128(2) 0.92170(19) 0.21947(18) 0.0344(8) Uani 1 1 d .
H36A H 0.4548 0.9241 0.2049 0.052 Uiso 1 1 calc GR
H36B H 0.5486 0.9418 0.1831 0.052 Uiso 1 1 calc GR
H36C H 0.5202 0.9554 0.2598 0.052 Uiso 1 1 calc GR
C31 C 0.4223(2) 0.83754(18) 0.31307(16) 0.0292(7) Uani 1 1 d .
H31 H 0.4088 0.8918 0.3016 0.035 Uiso 1 1 calc R
C30 C 0.3742(2) 0.79623(19) 0.36046(16) 0.0308(7) Uani 1 1 d .
C58 C 0.3784(3) 0.1178(3) -0.0296(4) 0.0827(17) Uani 1 1 d .
H58A H 0.3527 0.0880 0.0077 0.124 Uiso 1 1 calc GR
H58B H 0.4376 0.1051 -0.0314 0.124 Uiso 1 1 calc GR
H58C H 0.3522 0.1021 -0.0723 0.124 Uiso 1 1 calc GR

loop_
_atom_site_aniso_label
_atom_site_aniso_U_11
_atom_site_aniso_U_22
_atom_site_aniso_U_33
_atom_site_aniso_U_23
_atom_site_aniso_U_13
_atom_site_aniso_U_12
O1 0.0503(15) 0.0302(12) 0.0312(12) 0.0065(9) -0.0154(11) -0.0014(11)
O2 0.0547(15) 0.0175(10) 0.0266(11) 0.0051(8) -0.0126(11) -0.0058(10)
O3 0.0583(16) 0.0231(11) 0.0363(12) 0.0091(9) -0.0181(12) -0.0126(11)
O4 0.0430(13) 0.0177(10) 0.0266(11) 0.0075(8) -0.0115(10) -0.0032(9)
O5 0.0649(18) 0.0372(13) 0.0389(14) 0.0086(11) -0.0218(13) -0.0179(13)
O11 0.065(2) 0.0569(19) 0.085(2) 0.0052(16) -0.0371(19) -0.0024(16)
O6 0.0518(15) 0.0348(12) 0.0230(11) -0.0017(9) 0.0098(10) -0.0137(11)
O8 0.0515(15) 0.0228(11) 0.0304(11) 0.0096(9) 0.0107(11) -0.0037(10)
O9 0.0524(16) 0.0308(12) 0.0438(14) 0.0182(11) 0.0144(12) 0.0108(12)
O10 0.0368(13) 0.0194(10) 0.0321(11) 0.0110(9) 0.0098(10) 0.0016(9)
O7 0.0509(16) 0.0337(13) 0.0486(15) -0.0018(11) 0.0204(13) -0.0012(12)
C24 0.059(3) 0.070(3) 0.037(2) -0.018(2) 0.006(2) 0.031(2)
C25 0.078(3) 0.048(2) 0.044(2) -0.0029(18) 0.029(2) 0.008(2)
C26 0.073(3) 0.0269(17) 0.0396(19) -0.0084(14) 0.020(2) 0.0013(18)
C21 0.0369(18) 0.0237(14) 0.0258(15) -0.0050(12) -0.0057(14) 0.0098(13)
C10 0.0314(17) 0.0196(14) 0.0228(14) -0.0047(11) -0.0026(13) 0.0043(12)
C9 0.0271(15) 0.0161(13) 0.0203(13) -0.0022(11) -0.0032(12) 0.0021(11)
C8 0.0302(16) 0.0185(14) 0.0240(14) 0.0003(11) -0.0024(13) 0.0004(12)
C4 0.0313(16) 0.0190(14) 0.0166(12) 0.0000(11) -0.0008(12) 0.0029(12)
C3 0.0340(17) 0.0164(14) 0.0222(14) 0.0031(11) -0.0040(12) 0.0009(12)
C2 0.0385(18) 0.0265(16) 0.0249(15) 0.0056(12) -0.0074(14) 0.0005(13)
C1 0.044(2) 0.062(3) 0.049(2) 0.013(2) -0.0115(19) 0.002(2)
C23 0.047(2) 0.062(3) 0.064(3) -0.043(2) 0.002(2) 0.012(2)
C22 0.039(2) 0.0399(19) 0.056(2) -0.0257(18) -0.0017(18) 0.0055(17)
C11 0.0335(18) 0.0304(16) 0.0264(15) -0.0079(13) -0.0070(14) 0.0008(13)
C12 0.0290(16) 0.0296(16) 0.0378(17) -0.0016(14) -0.0014(15) 0.0025(14)
C20 0.034(2) 0.042(2) 0.062(2) -0.0057(18) 0.0005(18) -0.0076(17)
C13 0.0312(17) 0.0267(15) 0.0287(15) 0.0001(12) 0.0055(13) 0.0051(13)
C14 0.0327(17) 0.0195(14) 0.0249(15) -0.0023(11) -0.0008(13) 0.0059(12)
C15 0.0284(16) 0.0263(15) 0.0309(15) 0.0073(13) -0.0035(13) 0.0051(13)
C17 0.0320(19) 0.0244(16) 0.062(2) 0.0048(15) -0.0080(17) 0.0053(14)
C19 0.043(2) 0.0266(17) 0.081(3) -0.0081(18) -0.004(2) 0.0106(16)
C18 0.053(3) 0.046(2) 0.080(3) 0.030(2) -0.019(2) 0.0056(19)
C16 0.0350(19) 0.0387(17) 0.0254(15) 0.0021(13) -0.0081(14) 0.0072(14)
C5 0.0295(16) 0.0185(13) 0.0218(14) 0.0023(11) 0.0008(12) 0.0034(12)
C27 0.0343(17) 0.0186(14) 0.0351(16) 0.0079(12) -0.0006(14) -0.0007(13)
C6 0.0417(19) 0.0160(14) 0.0336(17) 0.0045(12) -0.0067(15) -0.0052(13)
C7 0.0376(18) 0.0290(16) 0.0302(16) 0.0006(13) -0.0083(14) -0.0052(15)
C55 0.062(3) 0.126(5) 0.060(3) 0.000(3) -0.004(3) 0.020(3)
C56 0.049(3) 0.071(3) 0.052(2) 0.000(2) -0.007(2) -0.007(2)
O12 0.0413(17) 0.079(2) 0.0695(19) 0.0124(18) -0.0140(16) -0.0023(16)
C57 0.040(2) 0.060(3) 0.059(2) 0.016(2) -0.008(2) -0.007(2)
C28 0.048(2) 0.0379(18) 0.0411(19) -0.0029(16) 0.0098(17) -0.0186(17)
C29 0.044(2) 0.0255(15) 0.0234(14) 0.0004(12) 0.0078(14) -0.0124(14)
C34 0.0408(18) 0.0207(14) 0.0186(13) 0.0007(11) -0.0001(13) -0.0077(13)
C33 0.0328(16) 0.0207(14) 0.0208(13) 0.0019(11) -0.0003(13) -0.0063(12)
C35 0.0325(16) 0.0196(14) 0.0237(14) 0.0054(11) -0.0002(13) -0.0022(12)
C42 0.0280(15) 0.0182(13) 0.0203(13) 0.0041(11) 0.0012(12) -0.0011(12)
C37 0.0334(17) 0.0168(14) 0.0266(15) 0.0023(11) -0.0002(13) 0.0010(13)
C49 0.0337(17) 0.0192(14) 0.0277(15) -0.0037(12) 0.0034(13) -0.0052(13)
C50 0.059(2) 0.0218(15) 0.0351(17) -0.0044(13) -0.0111(17) -0.0002(15)
C51 0.059(3) 0.040(2) 0.043(2) -0.0055(17) -0.0159(19) -0.0037(18)
C52 0.051(2) 0.050(2) 0.045(2) -0.0196(18) -0.0071(19) -0.0151(19)
C41 0.0299(17) 0.0222(14) 0.0241(14) 0.0002(12) 0.0017(13) -0.0032(13)
C43 0.0316(17) 0.0289(16) 0.0314(15) 0.0052(13) -0.0037(14) -0.0047(14)
C47 0.0273(16) 0.0265(15) 0.0388(17) 0.0068(13) -0.0027(14) -0.0021(13)
C38 0.0330(17) 0.0244(15) 0.0298(15) -0.0017(12) 0.0041(14) 0.0036(13)
C53 0.052(2) 0.0325(19) 0.062(3) -0.0253(18) 0.002(2) -0.0085(18)
C54 0.045(2) 0.0201(15) 0.051(2) -0.0074(14) 0.0014(17) -0.0011(14)
C39 0.0389(18) 0.0293(15) 0.0291(15) 0.0052(13) 0.0081(14) 0.0001(14)
C40 0.0284(16) 0.0221(14) 0.0334(15) 0.0056(13) 0.0064(13) -0.0001(13)
C44 0.0309(18) 0.0249(16) 0.065(2) 0.0036(16) 0.0107(17) -0.0013(14)
C45 0.039(2) 0.0302(18) 0.086(3) -0.0091(19) 0.008(2) -0.0083(16)
C46 0.058(3) 0.036(2) 0.096(4) 0.019(2) 0.038(3) -0.0045(19)
C48 0.0334(19) 0.0351(18) 0.064(2) 0.0071(18) -0.0027(18) 0.0069(16)
C32 0.0299(16) 0.0187(13) 0.0224(14) 0.0025(11) 0.0017(12) -0.0089(12)
C36 0.0371(18) 0.0213(15) 0.0447(19) 0.0135(14) 0.0051(16) 0.0003(14)
C31 0.0400(18) 0.0183(13) 0.0293(15) 0.0008(11) 0.0049(14) -0.0046(13)
C30 0.0384(18) 0.0267(15) 0.0272(15) -0.0055(13) 0.0060(14) -0.0049(14)
C58 0.054(3) 0.065(3) 0.130(5) 0.009(3) 0.007(3) 0.006(3)

loop_
_atom_type_symbol
_atom_type_description
_atom_type_scat_dispersion_real
_atom_type_scat_dispersion_imag
_atom_type_scat_source
C C 0.0181 0.0091 'International Tables Vol C Tables 4.2.6.8 and 6.1.1.4'
H H 0.0000 0.0000 'International Tables Vol C Tables 4.2.6.8 and 6.1.1.4'
O O 0.0492 0.0322 'International Tables Vol C Tables 4.2.6.8 and 6.1.1.4'

loop_
_geom_angle_atom_site_label_1
_geom_angle_atom_site_label_2
_geom_angle_atom_site_label_3
_geom_angle
C2 O1 C1 110.9(3)
C3 O2 H2 100(3)
C5 O4 C27 118.5(2)
C7 O5 H5 109.5
C29 O6 C28 114.6(2)
C34 O8 H8 109.5
C32 O10 C36 118.1(3)
C30 O7 H7 109.5
C25 C24 H24 120.1
C25 C24 C23 119.8(4)
C23 C24 H24 120.1
C24 C25 H25 120.1
C24 C25 C26 119.9(4)
C26 C25 H25 120.1
C25 C26 H26 119.4
C21 C26 C25 121.3(4)
C21 C26 H26 119.4
C26 C21 C10 125.1(3)
C26 C21 C22 117.4(3)
C22 C21 C10 117.4(3)
C21 C10 H10 107.3
C21 C10 C9 116.1(3)
C21 C10 C11 110.4(2)
C9 C10 H10 107.3
C9 C10 C11 108.0(2)
C11 C10 H10 107.3
C10 C9 H9 107.9
C10 C9 C14 109.2(2)
C8 C9 C10 113.1(2)
C8 C9 H9 107.9
C8 C9 C14 110.5(2)
C14 C9 H9 107.9
O3 C8 C9 118.3(3)
O3 C8 C4 119.1(3)
C4 C8 C9 122.5(2)
C3 C4 C8 117.2(3)
C5 C4 C8 126.6(3)
C5 C4 C3 116.2(3)
O2 C3 C4 122.4(3)
O2 C3 C2 115.8(3)
C2 C3 C4 121.8(3)
O1 C2 C3 121.5(3)
O1 C2 C7 119.0(3)
C7 C2 C3 119.5(3)
O1 C1 H1A 109.5
O1 C1 H1B 109.5
O1 C1 H1C 109.5
H1A C1 H1B 109.5
H1A C1 H1C 109.5
H1B C1 H1C 109.5
C24 C23 H23 119.9
C24 C23 C22 120.1(4)
C22 C23 H23 119.9
C21 C22 H22 119.3
C23 C22 C21 121.4(4)
C23 C22 H22 119.3
C10 C11 H11 110.4
C12 C11 C10 106.9(3)
C12 C11 H11 110.4
C12 C11 C16 108.9(3)
C16 C11 C10 109.7(3)
C16 C11 H11 110.4
C20 C12 C11 120.7(3)
C13 C12 C11 112.5(3)
C13 C12 C20 126.8(3)
C12 C20 H20A 109.5
C12 C20 H20B 109.5
C12 C20 H20C 109.5
H20A C20 H20B 109.5
H20A C20 H20C 109.5
H20B C20 H20C 109.5
C12 C13 H13 121.9
C12 C13 C14 116.1(3)
C14 C13 H13 121.9
C9 C14 H14 111.2
C13 C14 C9 109.6(2)
C13 C14 H14 111.2
C13 C14 C15 108.9(3)
C15 C14 C9 104.5(2)
C15 C14 H14 111.2
C14 C15 H15 107.3
C14 C15 C16 107.7(2)
C17 C15 C14 114.6(3)
C17 C15 H15 107.3
C17 C15 C16 112.3(3)
C16 C15 H15 107.3
C15 C17 H17 108.5
C15 C17 C18 108.5(3)
C19 C17 C15 112.9(3)
C19 C17 H17 108.5
C19 C17 C18 109.9(3)
C18 C17 H17 108.5
C17 C19 H19A 109.5
C17 C19 H19B 109.5
C17 C19 H19C 109.5
H19A C19 H19B 109.5
H19A C19 H19C 109.5
H19B C19 H19C 109.5
C17 C18 H18A 109.5
C17 C18 H18B 109.5
C17 C18 H18C 109.5
H18A C18 H18B 109.5
H18A C18 H18C 109.5
H18B C18 H18C 109.5
C11 C16 C15 110.2(2)
C11 C16 H16A 109.6
C11 C16 H16B 109.6
C15 C16 H16A 109.6
C15 C16 H16B 109.6
H16A C16 H16B 108.1
O4 C5 C4 117.1(3)
O4 C5 C6 121.3(3)
C6 C5 C4 121.6(3)
O4 C27 H27A 109.5
O4 C27 H27B 109.5
O4 C27 H27C 109.5
H27A C27 H27B 109.5
H27A C27 H27C 109.5
H27B C27 H27C 109.5
C5 C6 H6 120.0
C5 C6 C7 120.0(3)
C7 C6 H6 120.0
O5 C7 C2 121.0(3)
O5 C7 C6 118.3(3)
C2 C7 C6 120.7(3)
H55A C55 H55B 109.5
H55A C55 H55C 109.5
H55B C55 H55C 109.5
C56 C55 H55A 109.5
C56 C55 H55B 109.5
C56 C55 H55C 109.5
C55 C56 H56A 108.8
C55 C56 H56B 108.8
H56A C56 H56B 107.7
O12 C56 C55 113.9(5)
O12 C56 H56A 108.8
O12 C56 H56B 108.8
C57 O12 C56 118.5(4)
O11 C57 O12 121.9(4)
O11 C57 C58 124.4(5)
O12 C57 C58 113.6(4)
O6 C28 H28A 109.5
O6 C28 H28B 109.5
O6 C28 H28C 109.5
H28A C28 H28B 109.5
H28A C28 H28C 109.5
H28B C28 H28C 109.5
O6 C29 C34 121.0(3)
C30 C29 O6 118.9(3)
C30 C29 C34 120.0(3)
O8 C34 C29 116.9(3)
O8 C34 C33 121.7(3)
C29 C34 C33 121.3(3)
C34 C33 C35 117.2(3)
C32 C33 C34 116.1(3)
C32 C33 C35 126.6(3)
O9 C35 C33 119.4(3)
O9 C35 C42 118.2(3)
C33 C35 C42 122.3(2)
C35 C42 H42 107.9
C35 C42 C37 112.9(2)
C35 C42 C41 110.7(2)
C37 C42 H42 107.9
C37 C42 C41 109.3(2)
C41 C42 H42 107.9
C42 C37 H37 106.8
C42 C37 C38 107.7(2)
C49 C37 C42 115.8(3)
C49 C37 H37 106.8
C49 C37 C38 112.4(3)
C38 C37 H37 106.8
C50 C49 C37 124.5(3)
C50 C49 C54 117.8(3)
C54 C49 C37 117.7(3)
C49 C50 H50 119.7
C49 C50 C51 120.6(3)
C51 C50 H50 119.7
C50 C51 H51 119.5
C52 C51 C50 121.0(4)
C52 C51 H51 119.5
C51 C52 H52 120.5
C53 C52 C51 118.9(4)
C53 C52 H52 120.5
C42 C41 H41 110.8
C43 C41 C42 110.2(2)
C43 C41 H41 110.8
C43 C41 C40 109.0(3)
C40 C41 C42 104.9(2)
C40 C41 H41 110.8
C41 C43 H43 122.5
C47 C43 C41 115.0(3)
C47 C43 H43 122.5
C43 C47 C38 112.7(3)
C43 C47 C48 126.9(3)
C48 C47 C38 120.4(3)
C37 C38 H38 110.4
C47 C38 C37 106.6(3)
C47 C38 H38 110.4
C47 C38 C39 108.0(3)
C39 C38 C37 110.8(3)
C39 C38 H38 110.4
C52 C53 H53 119.7
C52 C53 C54 120.7(3)
C54 C53 H53 119.7
C49 C54 H54 119.5
C53 C54 C49 121.0(4)
C53 C54 H54 119.5
C38 C39 H39A 109.6
C38 C39 H39B 109.6
C38 C39 C40 110.4(2)
H39A C39 H39B 108.1
C40 C39 H39A 109.6
C40 C39 H39B 109.6
C41 C40 C39 107.2(2)
C41 C40 H40 107.6
C39 C40 H40 107.6
C44 C40 C41 114.0(3)
C44 C40 C39 112.4(3)
C44 C40 H40 107.6
C40 C44 H44 108.4
C40 C44 C46 109.3(3)
C45 C44 C40 112.6(3)
C45 C44 H44 108.4
C45 C44 C46 109.7(3)
C46 C44 H44 108.4
C44 C45 H45A 109.5
C44 C45 H45B 109.5
C44 C45 H45C 109.5
H45A C45 H45B 109.5
H45A C45 H45C 109.5
H45B C45 H45C 109.5
C44 C46 H46A 109.5
C44 C46 H46B 109.5
C44 C46 H46C 109.5
H46A C46 H46B 109.5
H46A C46 H46C 109.5
H46B C46 H46C 109.5
C47 C48 H48A 109.5
C47 C48 H48B 109.5
C47 C48 H48C 109.5
H48A C48 H48B 109.5
H48A C48 H48C 109.5
H48B C48 H48C 109.5
O10 C32 C33 117.4(3)
O10 C32 C31 120.6(3)
C31 C32 C33 122.0(3)
O10 C36 H36A 109.5
O10 C36 H36B 109.5
O10 C36 H36C 109.5
H36A C36 H36B 109.5
H36A C36 H36C 109.5
H36B C36 H36C 109.5
C32 C31 H31 119.7
C32 C31 C30 120.7(3)
C30 C31 H31 119.7
O7 C30 C29 122.4(3)
O7 C30 C31 117.8(3)
C29 C30 C31 119.7(3)
C57 C58 H58A 109.5
C57 C58 H58B 109.5
C57 C58 H58C 109.5
H58A C58 H58B 109.5
H58A C58 H58C 109.5
H58B C58 H58C 109.5

loop_
_geom_bond_atom_site_label_1
_geom_bond_atom_site_label_2
_geom_bond_distance
O1 C2 1.380(4)
O1 C1 1.421(5)
O2 H2 0.94(5)
O2 C3 1.340(4)
O3 C8 1.238(4)
O4 C5 1.365(3)
O4 C27 1.427(4)
O5 H5 0.8400
O5 C7 1.350(4)
O11 C57 1.219(5)
O6 C28 1.426(4)
O6 C29 1.391(4)
O8 H8 0.8400
O8 C34 1.334(4)
O9 C35 1.240(4)
O10 C32 1.364(4)
O10 C36 1.428(4)
O7 H7 0.8400
O7 C30 1.350(4)
C24 H24 0.9500
C24 C25 1.368(6)
C24 C23 1.372(7)
C25 H25 0.9500
C25 C26 1.407(5)
C26 H26 0.9500
C26 C21 1.376(5)
C21 C10 1.515(4)
C21 C22 1.392(5)
C10 H10 1.0000
C10 C9 1.541(4)
C10 C11 1.558(4)
C9 H9 1.0000
C9 C8 1.515(4)
C9 C14 1.574(4)
C8 C4 1.473(4)
C4 C3 1.428(4)
C4 C5 1.426(4)
C3 C2 1.389(4)
C2 C7 1.381(4)
C1 H1A 0.9800
C1 H1B 0.9800
C1 H1C 0.9800
C23 H23 0.9500
C23 C22 1.387(6)
C22 H22 0.9500
C11 H11 1.0000
C11 C12 1.510(5)
C11 C16 1.535(4)
C12 C20 1.502(5)
C12 C13 1.316(5)
C20 H20A 0.9800
C20 H20B 0.9800
C20 H20C 0.9800
C13 H13 0.9500
C13 C14 1.500(5)
C14 H14 1.0000
C14 C15 1.551(4)
C15 H15 1.0000
C15 C17 1.539(4)
C15 C16 1.554(4)
C17 H17 1.0000
C17 C19 1.518(5)
C17 C18 1.550(6)
C19 H19A 0.9800
C19 H19B 0.9800
C19 H19C 0.9800
C18 H18A 0.9800
C18 H18B 0.9800
C18 H18C 0.9800
C16 H16A 0.9900
C16 H16B 0.9900
C5 C6 1.375(4)
C27 H27A 0.9800
C27 H27B 0.9800
C27 H27C 0.9800
C6 H6 0.9500
C6 C7 1.399(4)
C55 H55A 0.9800
C55 H55B 0.9800
C55 H55C 0.9800
C55 C56 1.490(7)
C56 H56A 0.9900
C56 H56B 0.9900
C56 O12 1.436(6)
O12 C57 1.311(5)
C57 C58 1.452(7)
C28 H28A 0.9800
C28 H28B 0.9800
C28 H28C 0.9800
C29 C34 1.403(5)
C29 C30 1.386(5)
C34 C33 1.432(4)
C33 C35 1.476(5)
C33 C32 1.417(4)
C35 C42 1.513(4)
C42 H42 1.0000
C42 C37 1.535(4)
C42 C41 1.572(4)
C37 H37 1.0000
C37 C49 1.512(4)
C37 C38 1.558(4)
C49 C50 1.386(5)
C49 C54 1.396(4)
C50 H50 0.9500
C50 C51 1.391(5)
C51 H51 0.9500
C51 C52 1.375(6)
C52 H52 0.9500
C52 C53 1.375(6)
C41 H41 1.0000
C41 C43 1.502(4)
C41 C40 1.551(4)
C43 H43 0.9500
C43 C47 1.330(5)
C47 C38 1.514(5)
C47 C48 1.498(5)
C38 H38 1.0000
C38 C39 1.536(4)
C53 H53 0.9500
C53 C54 1.384(6)
C54 H54 0.9500
C39 H39A 0.9900
C39 H39B 0.9900
C39 C40 1.552(4)
C40 H40 1.0000
C40 C44 1.534(5)
C44 H44 1.0000
C44 C45 1.522(6)
C44 C46 1.535(6)
C45 H45A 0.9800
C45 H45B 0.9800
C45 H45C 0.9800
C46 H46A 0.9800
C46 H46B 0.9800
C46 H46C 0.9800
C48 H48A 0.9800
C48 H48B 0.9800
C48 H48C 0.9800
C32 C31 1.378(5)
C36 H36A 0.9800
C36 H36B 0.9800
C36 H36C 0.9800
C31 H31 0.9500
C31 C30 1.396(4)
C58 H58A 0.9800
C58 H58B 0.9800
C58 H58C 0.9800

loop_
_geom_torsion_atom_site_label_1
_geom_torsion_atom_site_label_2
_geom_torsion_atom_site_label_3
_geom_torsion_atom_site_label_4
_geom_torsion
O1 C2 C7 O5 1.5(5)
O1 C2 C7 C6 -177.1(3)
O2 C3 C2 O1 -0.9(5)
O2 C3 C2 C7 177.1(3)
O3 C8 C4 C3 -2.9(4)
O3 C8 C4 C5 178.5(3)
O4 C5 C6 C7 179.8(3)
O6 C29 C34 O8 1.9(5)
O6 C29 C34 C33 178.7(3)
O6 C29 C30 O7 -3.9(5)
O6 C29 C30 C31 177.1(3)
O8 C34 C33 C35 3.8(4)
O8 C34 C33 C32 -178.5(3)
O9 C35 C42 C37 27.6(4)
O9 C35 C42 C41 -95.3(3)
O10 C32 C31 C30 177.8(3)
C24 C25 C26 C21 -0.1(7)
C24 C23 C22 C21 -0.5(7)
C25 C24 C23 C22 -0.4(7)
C25 C26 C21 C10 176.1(4)
C25 C26 C21 C22 -0.7(6)
C26 C21 C10 C9 20.1(5)
C26 C21 C10 C11 -103.3(4)
C26 C21 C22 C23 1.0(6)
C21 C10 C9 C8 101.6(3)
C21 C10 C9 C14 -134.8(3)
C21 C10 C11 C12 -168.6(3)
C21 C10 C11 C16 73.5(3)
C10 C21 C22 C23 -176.1(4)
C10 C9 C8 O3 20.7(4)
C10 C9 C8 C4 -158.3(3)
C10 C9 C14 C13 -46.5(3)
C10 C9 C14 C15 70.1(3)
C10 C11 C12 C20 118.9(3)
C10 C11 C12 C13 -59.8(4)
C10 C11 C16 C15 61.6(3)
C9 C10 C11 C12 63.5(3)
C9 C10 C11 C16 -54.5(3)
C9 C8 C4 C3 176.1(3)
C9 C8 C4 C5 -2.6(5)
C9 C14 C15 C17 171.5(3)
C9 C14 C15 C16 -62.7(3)
C8 C9 C14 C13 78.5(3)
C8 C9 C14 C15 -164.9(2)
C8 C4 C3 O2 0.0(5)
C8 C4 C3 C2 -179.4(3)
C8 C4 C5 O4 0.2(5)
C8 C4 C5 C6 -177.9(3)
C4 C3 C2 O1 178.5(3)
C4 C3 C2 C7 -3.5(5)
C4 C5 C6 C7 -2.2(5)
C3 C4 C5 O4 -178.4(3)
C3 C4 C5 C6 3.4(4)
C3 C2 C7 O5 -176.5(3)
C3 C2 C7 C6 4.9(5)
C1 O1 C2 C3 -83.2(4)
C1 O1 C2 C7 98.8(4)
C23 C24 C25 C26 0.7(7)
C22 C21 C10 C9 -163.0(3)
C22 C21 C10 C11 73.6(4)
C11 C10 C9 C8 -133.7(3)
C11 C10 C9 C14 -10.2(3)
C11 C12 C13 C14 -1.3(4)
C12 C11 C16 C15 -55.0(4)
C12 C13 C14 C9 56.6(4)
C12 C13 C14 C15 -57.2(4)
C20 C12 C13 C14 -179.9(3)
C13 C14 C15 C17 -71.4(3)
C13 C14 C15 C16 54.3(3)
C14 C9 C8 O3 -102.1(3)
C14 C9 C8 C4 78.9(3)
C14 C15 C17 C19 -49.6(4)
C14 C15 C17 C18 -171.7(3)
C14 C15 C16 C11 -0.4(4)
C17 C15 C16 C11 126.7(3)
C16 C11 C12 C20 -122.7(3)
C16 C11 C12 C13 58.6(4)
C16 C15 C17 C19 -172.9(3)
C16 C15 C17 C18 65.0(4)
C5 C4 C3 O2 178.7(3)
C5 C4 C3 C2 -0.6(5)
C5 C6 C7 O5 179.3(3)
C5 C6 C7 C2 -2.1(5)
C27 O4 C5 C4 -176.6(3)
C27 O4 C5 C6 1.5(4)
C55 C56 O12 C57 81.3(5)
C56 O12 C57 O11 -2.6(7)
C56 O12 C57 C58 177.4(4)
C28 O6 C29 C34 -75.2(4)
C28 O6 C29 C30 106.6(4)
C29 C34 C33 C35 -172.8(3)
C29 C34 C33 C32 4.9(4)
C34 C29 C30 O7 177.9(3)
C34 C29 C30 C31 -1.2(5)
C34 C33 C35 O9 -9.7(5)
C34 C33 C35 C42 169.3(3)
C34 C33 C32 O10 178.0(3)
C34 C33 C32 C31 -2.6(4)
C33 C35 C42 C37 -151.4(3)
C33 C35 C42 C41 85.7(3)
C33 C32 C31 C30 -1.6(5)
C35 C33 C32 O10 -4.6(5)
C35 C33 C32 C31 174.9(3)
C35 C42 C37 C49 97.6(3)
C35 C42 C37 C38 -135.7(3)
C35 C42 C41 C43 79.1(3)
C35 C42 C41 C40 -163.7(2)
C42 C37 C49 C50 33.1(4)
C42 C37 C49 C54 -148.0(3)
C42 C37 C38 C47 64.8(3)
C42 C37 C38 C39 -52.5(3)
C42 C41 C43 C47 56.9(4)
C42 C41 C40 C39 -62.5(3)
C42 C41 C40 C44 172.4(3)
C37 C42 C41 C43 -45.9(3)
C37 C42 C41 C40 71.3(3)
C37 C49 C50 C51 179.1(3)
C37 C49 C54 C53 -179.4(3)
C37 C38 C39 C40 60.8(4)
C49 C37 C38 C47 -166.5(2)
C49 C37 C38 C39 76.2(3)
C49 C50 C51 C52 0.5(7)
C50 C49 C54 C53 -0.4(6)
C50 C51 C52 C53 -0.9(7)
C51 C52 C53 C54 0.6(7)
C52 C53 C54 C49 0.0(6)
C41 C42 C37 C49 -138.7(3)
C41 C42 C37 C38 -12.0(3)
C41 C43 C47 C38 -1.9(4)
C41 C43 C47 C48 179.8(3)
C41 C40 C44 C45 -51.0(4)
C41 C40 C44 C46 -173.2(3)
C43 C41 C40 C39 55.5(3)
C43 C41 C40 C44 -69.6(3)
C43 C47 C38 C37 -59.7(3)
C43 C47 C38 C39 59.5(4)
C47 C38 C39 C40 -55.7(4)
C38 C37 C49 C50 -91.3(4)
C38 C37 C49 C54 87.6(4)
C38 C39 C40 C41 -0.4(4)
C38 C39 C40 C44 125.6(3)
C54 C49 C50 C51 0.2(6)
C39 C40 C44 C45 -173.3(3)
C39 C40 C44 C46 64.4(4)
C40 C41 C43 C47 -57.7(4)
C48 C47 C38 C37 118.7(3)
C48 C47 C38 C39 -122.1(3)
C32 C33 C35 O9 172.9(3)
C32 C33 C35 C42 -8.1(5)
C32 C31 C30 O7 -175.6(3)
C32 C31 C30 C29 3.5(5)
C36 O10 C32 C33 -177.8(3)
C36 O10 C32 C31 2.8(4)
C30 C29 C34 O8 -179.9(3)
C30 C29 C34 C33 -3.2(5)
